data_2104563
loop_
_publ_author_name
'Marsh, Richard E.'

_publ_section_title
;
 Space groups <i>P</i>1 and <i>Cc</i>: how are they doing?
;
_journal_coeditor_code BK5088
_journal_issue 6
_journal_name_full 'Acta Crystallographica Section B'
_journal_page_first 782
_journal_page_last 783
_journal_paper_doi 10.1107/S0108768109046448
_journal_volume 65
_journal_year 2009
_chemical_formula_moiety 'C36 H16 F10 O2 '
_chemical_formula_sum 'C36 H16 F10 O2'
_chemical_formula_weight 670.51
_chemical_name_systematic
;
6,6,12,12-Tetrafluoro-bis-2,8-bis(4-trifluoroacetyl)phenyl)-6,12-
dihydroindeno(1,2-b)fluorene
;
_space_group_IT_number 2
_symmetry_cell_setting triclinic
_symmetry_Int_Tables_number 2
_symmetry_space_group_name_Hall '-P 1'
_symmetry_space_group_name_H-M 'P -1'
_cell_angle_alpha 99.46(7)
_cell_angle_beta 98.38(10)
_cell_angle_gamma 79.63(5)
_cell_formula_units_Z 1
_cell_length_a 9.698(9)
_cell_length_b 14.930(6)
_cell_length_c 4.881(8)
_cell_measurement_reflns_used 3
_cell_measurement_temperature 200.1
_cell_measurement_theta_max 16.5
_cell_measurement_theta_min 16.1
_cell_volume 680.8(13)
_diffrn_measurement_device_type 'Rigaku AFC7R'
_diffrn_measurement_method \w-2\q
_diffrn_radiation_type 'Mo K\a'
_diffrn_radiation_wavelength 0.71069
_exptl_crystal_colour yellow
_exptl_crystal_density_diffrn 1.635
_exptl_crystal_density_method 'not measured'
_exptl_crystal_description block
_exptl_crystal_F_000 338.00
_exptl_crystal_size_max 0.38
_exptl_crystal_size_mid 0.13
_exptl_crystal_size_min 0.08
_cod_data_source_file bk5088.cif
_cod_data_source_block CIWGAR
_cod_original_sg_symbol_H-M P-1
_cod_original_formula_sum 'C36 H16 F10 O2 '
_cod_database_code 2104563

loop_
_symmetry_equiv_pos_as_xyz
'x, y, z'
'-x, -y, -z'

loop_
_atom_site_label
_atom_site_type_symbol
_atom_site_fract_x
_atom_site_fract_y
_atom_site_fract_z
_atom_site_occupancy
F1 F 0.3746 0.4974 0.2403 1
F2 F 0.2608 0.5691 0.5830 1
F3 F 0.9510 0.0698 1.8418 1
F4 F 0.9558 0.1170 1.4529 1
F5 F 0.8632 0.2080 1.7858 1
O1 O 0.7138 0.0203 1.6185 1
C1 C -0.0666 0.4206 -0.0210 1
C2 C 0.0586 0.4282 0.1495 1
C3 C 0.1233 0.5064 0.1675 1
C4 C 0.2570 0.4956 0.3670 1
C5 C 0.2618 0.4054 0.4725 1
C6 C 0.1446 0.3676 0.3405 1
C7 C 0.1266 0.2832 0.3975 1
C8 C 0.2250 0.2394 0.5925 1
C9 C 0.3418 0.2785 0.7320 1
C10 C 0.3596 0.3638 0.6660 1
C11 C 0.4438 0.2310 0.9425 1
C12 C 0.5660 0.26560 1.0660 1
C13 C 0.6605 0.2220 1.2610 1
C14 C 0.6368 0.1420 1.3430 1
C15 C 0.5145 0.1084 1.2235 1
C16 C 0.4198 0.1518 1.0305 1
C17 C 0.7348 0.0900 1.5435 1
C18 C 0.8755 0.1220 1.6630 1
H1 H -0.1116 0.3681 -0.0372 1
H2 H 0.0487 0.2554 0.3063 1
H3 H 0.2124 0.1814 0.6314 1
H4 H 0.4377 0.3923 0.7538 1
H5 H 0.5850 0.3196 1.0136 1
H6 H 0.7426 0.2474 1.3408 1
H7 H 0.4956 0.0538 1.2766 1
H8 H 0.3362 0.1272 0.9555 1

loop_
_geom_angle_atom_site_label_1
_geom_angle_atom_site_label_2
_geom_angle_atom_site_label_3
_geom_angle
_geom_angle_site_symmetry_1
_geom_angle_site_symmetry_2
_geom_angle_site_symmetry_3
_geom_angle_publ_flag
C2 C1 C3 116.50 . . 2_565 no
C1 C2 C3 120.41 . . . no
C1 C2 C6 131.54 . . . no
C3 C2 C6 108.02 . . . no
C2 C3 C4 108.60 . . . no
C1 C3 C2 123.09 2_565 . . no
C1 C3 C4 128.31 2_565 . . no
F1 C4 F2 102.62 . . . yes
F1 C4 C3 112.05 . . . yes
F1 C4 C5 112.52 . . . yes
F2 C4 C3 112.45 . . . yes
F2 C4 C5 112.43 . . . yes
C3 C4 C5 105.02 . . . no
C4 C5 C6 107.83 . . . no
C4 C5 C10 129.26 . . . no
C6 C5 C10 122.91 . . . no
C2 C6 C5 110.50 . . . no
C2 C6 C7 130.49 . . . no
C5 C6 C7 119.00 . . . no
C6 C7 C8 119.08 . . . no
C7 C8 C9 122.11 . . . no
C8 C9 C10 117.78 . . . no
C8 C9 C11 120.98 . . . no
C10 C9 C11 121.24 . . . no
C5 C10 C9 119.08 . . . no
C9 C11 C12 121.41 . . . no
C9 C11 C16 121.74 . . . no
C12 C11 C16 116.83 . . . no
C11 C12 C13 121.62 . . . no
C12 C13 C14 121.01 . . . no
C13 C14 C15 117.37 . . . no
C13 C14 C17 124.17 . . . no
C15 C14 C17 118.44 . . . no
C14 C15 C16 121.82 . . . no
C11 C16 C15 121.32 . . . no
O1 C17 C14 124.43 . . . yes
O1 C17 C18 116.09 . . . yes
C14 C17 C18 119.45 . . . no
F3 C18 F4 106.06 . . . yes
F3 C18 F5 107.95 . . . yes
F3 C18 C17 112.68 . . . yes
F4 C18 F5 105.67 . . . yes
F4 C18 C17 109.73 . . . yes
F5 C18 C17 114.20 . . . yes
C2 C1 H1 122.00 . . . no
C3 C1 H1 122.00 2_565 . . no
C6 C7 H2 120.00 . . . no
C8 C7 H2 120.00 . . . no
C7 C8 H3 119.00 . . . no
C9 C8 H3 119.00 . . . no
C5 C10 H4 120.00 . . . no
C9 C10 H4 121.00 . . . no
C11 C12 H5 119.00 . . . no
C13 C12 H5 119.00 . . . no
C12 C13 H6 119.00 . . . no
C14 C13 H6 120.00 . . . no
C14 C15 H7 119.00 . . . no
C16 C15 H7 119.00 . . . no
C11 C16 H8 119.00 . . . no
C15 C16 H8 119.00 . . . no

loop_
_geom_bond_atom_site_label_1
_geom_bond_atom_site_label_2
_geom_bond_distance
_geom_bond_site_symmetry_1
_geom_bond_site_symmetry_2
_geom_bond_publ_flag
F1 C4 1.3806 . . yes
F2 C4 1.3928 . . yes
F3 C18 1.3180 . . yes
F4 C18 1.3603 . . yes
F5 C18 1.3171 . . yes
O1 C17 1.2172 . . yes
C1 C2 1.3798 . . no
C1 C3 1.3883 . 2_565 no
C2 C3 1.4066 . . no
C2 C6 1.4705 . . no
C3 C4 1.5046 . . no
C4 C5 1.5097 . . no
C5 C6 1.3869 . . no
C5 C10 1.3773 . . no
C6 C7 1.3800 . . no
C7 C8 1.3998 . . no
C8 C9 1.4036 . . no
C9 C10 1.4091 . . no
C9 C11 1.4926 . . no
C11 C12 1.3944 . . no
C11 C16 1.3900 . . no
C12 C13 1.3799 . . no
C13 C14 1.3865 . . no
C14 C15 1.3838 . . no
C14 C17 1.4754 . . no
C15 C16 1.3729 . . no
C17 C18 1.5302 . . no
C1 H1 0.9500 . . no
C7 H2 0.9500 . . no
C8 H3 0.9500 . . no
C10 H4 0.9500 . . no
C12 H5 0.9400 . . no
C13 H6 0.9500 . . no
C15 H7 0.9500 . . no
C16 H8 0.9500 . . no
